data_7043174
loop_
_publ_author_name
'Wang, Xiaoxiao'
'Wang, Jiaojiao'
'Geng, Zongke'
'Qian, Zhao'
'Han, Zhangang'

_publ_section_title
;
 Phosphomolybdate assembly as low-cost catalyst for reduction of toxic
 Cr(VI) in aqueous solution
;
_journal_name_full 'Dalton Trans.'
_journal_paper_doi 10.1039/C7DT01448A
_journal_year 2017
_chemical_formula_sum 'C71.5 H112 Mn2 Mo24 N11 O126 P16'
_chemical_formula_weight 6055.68
_chemical_name_systematic
;
 ?
;
_space_group_crystal_system triclinic
_space_group_IT_number 2
_space_group_name_Hall '-P 1'
_space_group_name_H-M_alt 'P -1'
_symmetry_space_group_name_Hall '-P 1'
_symmetry_space_group_name_H-M 'P -1'
_atom_sites_solution_hydrogens mixed
_audit_creation_method SHELXL-2014
_audit_update_record
;
2017-05-27 deposited with the CCDC.
2017-05-31 downloaded from the CCDC.
;
_cell_angle_alpha 94.2540(10)
_cell_angle_beta 90.9220(10)
_cell_angle_gamma 91.9100(10)
_cell_formula_units_Z 1
_cell_length_a 15.4023(9)
_cell_length_b 15.8201(9)
_cell_length_c 17.9400(10)
_cell_measurement_reflns_used 9939
_cell_measurement_temperature 296(2)
_cell_measurement_theta_max 28.25
_cell_measurement_theta_min 2.18
_cell_volume 4356.1(4)
_computing_cell_refinement 'Bruker SMART'
_computing_data_collection 'Bruker SMART'
_computing_data_reduction 'Bruker SAINT'
_computing_molecular_graphics 'Bruker SHELXTL'
_computing_publication_material 'Bruker SHELXTL'
_computing_structure_refinement 'SHELXL-2014 (Sheldrick, 2014)'
_computing_structure_solution 'Bruker SHELXTL'
_diffrn_ambient_temperature 296(2)
_diffrn_measured_fraction_theta_full 0.965
_diffrn_measured_fraction_theta_max 0.989
_diffrn_measurement_device_type 'CCD area detector'
_diffrn_measurement_method 'phi and omega scans'
_diffrn_radiation_type MoK\a
_diffrn_radiation_wavelength 0.71073
_diffrn_reflns_av_R_equivalents 0.0157
_diffrn_reflns_av_unetI/netI 0.0349
_diffrn_reflns_Laue_measured_fraction_full 0.965
_diffrn_reflns_Laue_measured_fraction_max 0.989
_diffrn_reflns_limit_h_max 18
_diffrn_reflns_limit_h_min -12
_diffrn_reflns_limit_k_max 18
_diffrn_reflns_limit_k_min -16
_diffrn_reflns_limit_l_max 21
_diffrn_reflns_limit_l_min -20
_diffrn_reflns_number 21303
_diffrn_reflns_point_group_measured_fraction_full 0.965
_diffrn_reflns_point_group_measured_fraction_max 0.989
_diffrn_reflns_theta_full 25.242
_diffrn_reflns_theta_max 25.009
_diffrn_reflns_theta_min 1.817
_exptl_absorpt_coefficient_mu 2.062
_exptl_absorpt_correction_T_max 0.765
_exptl_absorpt_correction_T_min 0.711
_exptl_absorpt_correction_type multi-scan
_exptl_absorpt_process_details sadabs
_exptl_crystal_colour blue
_exptl_crystal_density_diffrn 2.308
_exptl_crystal_description block
_exptl_crystal_F_000 2927
_exptl_crystal_size_max 0.17
_exptl_crystal_size_mid 0.15
_exptl_crystal_size_min 0.13
_refine_diff_density_max 2.088
_refine_diff_density_min -0.935
_refine_diff_density_rms 0.159
_refine_ls_extinction_method none
_refine_ls_goodness_of_fit_ref 1.062
_refine_ls_hydrogen_treatment constr
_refine_ls_matrix_type full
_refine_ls_number_parameters 1301
_refine_ls_number_reflns 15205
_refine_ls_number_restraints 2490
_refine_ls_restrained_S_all 0.999
_refine_ls_R_factor_all 0.0567
_refine_ls_R_factor_gt 0.0440
_refine_ls_shift/su_max 0.090
_refine_ls_shift/su_mean 0.000
_refine_ls_structure_factor_coef Fsqd
_refine_ls_weighting_details 'w=1/[\s^2^(Fo^2^)+(0.0688P)^2^+25.1676P] where P=(Fo^2^+2Fc^2^)/3'
_refine_ls_weighting_scheme calc
_refine_ls_wR_factor_gt 0.1234
_refine_ls_wR_factor_ref 0.1366
_reflns_Friedel_coverage 0.000
_reflns_number_gt 12436
_reflns_number_total 15205
_reflns_threshold_expression 'I > 2\s(I)'
_cod_data_source_file c7dt01448a2.cif
_cod_data_source_block compound-3
_cod_database_code 7043174
_shelx_space_group_comment
;
The symmetry employed for this shelxl refinement is uniquely defined
by the following loop, which should always be used as a source of
symmetry information in preference to the above space-group names.
They are only intended as comments.
;
_shelxl_version_number 2014-3

loop_
_space_group_symop_operation_xyz
'x, y, z'
'-x, -y, -z'

loop_
_atom_site_label
_atom_site_type_symbol
_atom_site_fract_x
_atom_site_fract_y
_atom_site_fract_z
_atom_site_U_iso_or_equiv
_atom_site_adp_type
_atom_site_occupancy
_atom_site_site_symmetry_order
_atom_site_calc_flag
_atom_site_refinement_flags_posn
_atom_site_refinement_flags_adp
_atom_site_refinement_flags_occupancy
_atom_site_disorder_assembly
_atom_site_disorder_group
Mo1 Mo 1.13926(4) 0.66973(4) 0.60962(3) 0.03262(16) Uani 1 1 d . . . . .
Mo2 Mo 0.44283(4) 1.01435(4) 0.79084(4) 0.03415(16) Uani 1 1 d . . . . .
Mo3 Mo 0.27822(4) 0.94522(4) 0.90738(4) 0.03332(16) Uani 1 1 d . . . . .
Mo4 Mo 0.59838(4) 0.95826(4) 0.80344(4) 0.03486(16) Uani 1 1 d . . . . .
Mo5 Mo 1.02062(4) 0.74037(4) 0.53509(4) 0.03426(16) Uani 1 1 d . . . . .
Mo6 Mo 0.77414(4) 0.51171(4) 0.58478(4) 0.03439(16) Uani 1 1 d . . . . .
Mo7 Mo 0.93536(4) 0.41901(4) 0.68881(4) 0.03585(16) Uani 1 1 d . . . . .
Mo8 Mo 1.09191(4) 0.48474(4) 0.69889(4) 0.03395(16) Uani 1 1 d . . . . .
Mo9 Mo 0.64384(4) 0.81725(4) 0.93952(4) 0.03589(16) Uani 1 1 d . . . . .
Mo10 Mo 0.81119(4) 0.64945(4) 0.51994(4) 0.03396(16) Uani 1 1 d . . . . .
Mo11 Mo 0.52073(4) 0.76540(4) 1.02491(4) 0.03543(16) Uani 1 1 d . . . . .
Mo12 Mo 0.31007(4) 0.83975(4) 1.00793(4) 0.03371(16) Uani 1 1 d . . . . .
Mn1 Mn 1.0000 0.5000 0.5000 0.0167(3) Uani 1 2 d S U P . .
Mn2 Mn 0.5000 1.0000 1.0000 0.0191(3) Uani 1 2 d S U P . .
P1 P 0.44268(12) 0.81480(11) 0.85425(10) 0.0276(4) Uani 1 1 d . . . . .
P2 P 0.93711(12) 0.63398(12) 0.67787(10) 0.0306(4) Uani 1 1 d . . . . .
P6 P 1.20346(13) 0.64952(13) 0.78674(11) 0.0366(5) Uani 1 1 d . . . . .
P8 P 0.34691(15) 0.63404(14) 1.01058(11) 0.0413(5) Uani 1 1 d . . . . .
P3 P 0.25328(15) 0.93771(15) 0.72376(12) 0.0440(5) Uani 1 1 d . . . . .
P7 P 0.84609(15) 0.85740(13) 0.55671(13) 0.0431(5) Uani 1 1 d . . . . .
P5 P 0.74383(16) 0.46351(18) 0.75948(14) 0.0548(6) Uani 1 1 d D . . . .
P4 P 0.71147(14) 0.78584(14) 0.76497(12) 0.0413(5) Uani 1 1 d . . . . .
O1 O 0.9176(3) 0.6828(3) 0.6090(3) 0.0309(11) Uani 1 1 d . . . . .
O2 O 0.5394(3) 0.8389(3) 0.8513(3) 0.0305(11) Uani 1 1 d . . . . .
O3 O 1.0591(3) 0.6230(3) 0.5295(3) 0.0329(11) Uani 1 1 d . . . . .
O4 O 0.8415(3) 0.4026(3) 0.6022(3) 0.0353(12) Uani 1 1 d . . . . .
O5 O 0.5602(3) 0.8803(3) 1.0029(3) 0.0361(12) Uani 1 1 d . U . . .
O6 O 0.5208(3) 1.0126(3) 0.8777(3) 0.0364(12) Uani 1 1 d . . . . .
O7 O 1.0165(3) 0.4514(3) 0.6115(3) 0.0366(12) Uani 1 1 d . U . . .
O8 O 1.0783(4) 0.7738(3) 0.6296(3) 0.0390(12) Uani 1 1 d . . . . .
O9 O 1.0338(3) 0.6148(3) 0.6815(3) 0.0298(11) Uani 1 1 d . . . . .
O10 O 0.9190(3) 0.6941(3) 0.4636(3) 0.0350(12) Uani 1 1 d . . . . .
O11 O 0.3685(4) 0.9485(3) 0.9866(3) 0.0362(12) Uani 1 1 d . . . . .
O12 O 0.3475(3) 1.0481(3) 0.8680(3) 0.0368(12) Uani 1 1 d . . . . .
O13 O 0.4198(3) 0.7875(3) 0.9319(3) 0.0312(11) Uani 1 1 d . . . . .
O14 O 0.4164(3) 0.8239(3) 1.0776(3) 0.0373(12) Uani 1 1 d . . . . .
O15 O 0.2438(3) 0.8267(3) 0.9149(3) 0.0373(12) Uani 1 1 d . . . . .
O16 O 0.5073(4) 0.9353(3) 0.7276(3) 0.0379(12) Uani 1 1 d . . . . .
O17 O 0.4237(3) 0.7411(3) 0.7939(3) 0.0371(12) Uani 1 1 d . . . . .
H17 H 0.4361 0.7567 0.7527 0.056 Uiso 1 1 calc R U . . .
O18 O 0.8677(3) 0.5402(3) 0.5160(3) 0.0351(12) Uani 1 1 d . . . . .
O19 O 0.6753(3) 0.9319(3) 0.8952(3) 0.0365(12) Uani 1 1 d . . . . .
O20 O 1.1719(3) 0.5452(3) 0.6253(3) 0.0338(11) Uani 1 1 d . . . . .
O21 O 0.8836(3) 0.5499(3) 0.6711(3) 0.0338(11) Uani 1 1 d . . . . .
O22 O 0.7411(3) 0.6285(3) 0.6060(3) 0.0394(12) Uani 1 1 d . . . . .
O23 O 0.7130(3) 0.4848(4) 0.6814(3) 0.0456(14) Uani 1 1 d . . . . .
O24 O 1.1963(4) 0.6964(3) 0.7146(3) 0.0441(14) Uani 1 1 d . . . . .
O25 O 0.3379(4) 0.9853(3) 0.7179(3) 0.0426(13) Uani 1 1 d . . . . .
O26 O 0.6626(4) 0.8631(4) 0.7461(3) 0.0455(14) Uani 1 1 d . . . . .
O27 O 1.1568(4) 0.5627(3) 0.7801(3) 0.0421(13) Uani 1 1 d . . . . .
O28 O 0.3895(3) 0.8919(3) 0.8379(3) 0.0298(11) Uani 1 1 d . . . . .
O29 O 0.2212(3) 0.9315(4) 0.8020(3) 0.0436(13) Uani 1 1 d . . . . .
O30 O 0.6974(4) 0.4679(4) 0.5262(3) 0.0498(15) Uani 1 1 d . . . . .
O31 O 0.9996(4) 0.4787(4) 0.7704(3) 0.0419(13) Uani 1 1 d . . . . .
O32 O 0.6582(4) 1.0406(4) 0.7765(4) 0.0568(16) Uani 1 1 d . . . . .
O33 O 1.2972(4) 0.6452(4) 0.8103(3) 0.0428(13) Uani 1 1 d . . . . .
H33 H 1.3128 0.5967 0.8032 0.064 Uiso 1 1 d R U . . .
O34 O 0.9142(4) 0.6869(4) 0.7495(3) 0.0464(14) Uani 1 1 d . . . . .
H34 H 0.9251 0.6604 0.7859 0.070 Uiso 1 1 calc R U . . .
O35 O 0.4427(4) 0.6569(4) 1.0246(3) 0.0471(14) Uani 1 1 d . . . . .
O36 O 0.5829(4) 0.7084(3) 0.9434(3) 0.0408(13) Uani 1 1 d . . . . .
O37 O 0.2906(4) 0.7117(3) 1.0137(3) 0.0441(13) Uani 1 1 d . . . . .
O38 O 0.2386(4) 0.8698(4) 1.0723(3) 0.0522(15) Uani 1 1 d . . . . .
O39 O 0.8053(4) 0.7970(4) 0.7422(3) 0.0481(14) Uani 1 1 d . . . . .
O40 O 1.0803(4) 0.7841(4) 0.4702(3) 0.0510(15) Uani 1 1 d . . . . .
O41 O 0.7018(4) 0.7659(4) 0.8458(3) 0.0475(14) Uani 1 1 d . . . . .
O42 O 1.2269(4) 0.6970(4) 0.5620(3) 0.0492(15) Uani 1 1 d . . . . .
O43 O 1.1544(4) 0.7011(4) 0.8496(3) 0.0495(15) Uani 1 1 d . . . . .
H43 H 1.1761 0.7492 0.8558 0.074 Uiso 1 1 calc R U . . .
O44 O 0.5786(4) 0.7491(4) 1.1019(3) 0.0536(16) Uani 1 1 d . . . . .
O45 O 0.9435(4) 0.8425(4) 0.5589(4) 0.0525(16) Uani 1 1 d . . . . .
O46 O 0.2001(4) 1.0008(4) 0.9484(3) 0.0526(15) Uani 1 1 d . . . . .
O47 O 1.1497(4) 0.3985(4) 0.7075(4) 0.0525(15) Uani 1 1 d . . . . .
O48 O 0.4635(4) 1.1099(4) 0.7597(4) 0.0546(16) Uani 1 1 d . . . . .
O49 O 0.7908(4) 0.7754(4) 0.5447(4) 0.0503(15) Uani 1 1 d . . . . .
O50 O 0.7430(4) 0.6374(4) 0.4459(3) 0.0495(15) Uani 1 1 d . . . . .
O51 O 0.9539(4) 0.3165(4) 0.6945(4) 0.0553(16) Uani 1 1 d . . . . .
O52 O 0.8308(4) 0.4241(4) 0.7592(3) 0.0526(15) Uani 1 1 d . . . . .
O53 O 0.3165(5) 0.5693(4) 1.0644(4) 0.0640(19) Uani 1 1 d . . . . .
H53 H 0.3235 0.5896 1.1076 0.096 Uiso 1 1 calc R U . . .
O54 O 0.6686(4) 0.7077(4) 0.7175(4) 0.066(2) Uani 1 1 d . . . . .
H54 H 0.6948 0.6649 0.7255 0.099 Uiso 1 1 calc R U . . .
O55 O 0.8196(5) 0.9019(4) 0.6328(4) 0.067(2) Uani 1 1 d . . . . .
H55 H 0.8307 0.8715 0.6665 0.100 Uiso 1 1 calc R U . . .
O56 O 0.7299(4) 0.8131(4) 0.9969(4) 0.0581(17) Uani 1 1 d . . . . .
O57 O 0.3330(5) 0.5820(4) 0.9345(3) 0.0626(19) Uani 1 1 d . . . . .
H57 H 0.3508 0.6099 0.9008 0.094 Uiso 1 1 calc R U . . .
O58 O 0.8248(5) 0.9177(5) 0.4980(4) 0.075(2) Uani 1 1 d . . . . .
O59 O 0.7550(5) 0.5498(4) 0.8090(4) 0.079(2) Uani 1 1 d D . . . .
H59 H 0.7917 0.5804 0.7906 0.119 Uiso 1 1 calc R U . . .
O60 O 0.2673(5) 0.8472(5) 0.6865(4) 0.080(2) Uani 1 1 d . . . . .
H60 H 0.3036 0.8236 0.7108 0.120 Uiso 1 1 calc R U . . .
O61 O 0.6768(5) 0.4140(6) 0.7976(4) 0.082(2) Uani 1 1 d . . . . .
O63 O 0.1847(5) 0.9789(7) 0.6803(5) 0.099(3) Uani 1 1 d D . . . .
C3 C 0.4940(6) 0.3101(7) 0.5004(5) 0.124(5) Uani 1 1 d DG U . . .
C4 C 0.5700(5) 0.3108(6) 0.4596(6) 0.132(5) Uani 1 1 d G U . . .
H4 H 0.6168 0.3465 0.4759 0.158 Uiso 1 1 calc R U . . .
C5 C 0.5762(4) 0.2581(6) 0.3945(5) 0.111(5) Uani 1 1 d G U . . .
H5 H 0.6270 0.2586 0.3672 0.133 Uiso 1 1 calc R U . . .
N1 N 0.5063(5) 0.2047(5) 0.3701(4) 0.085(3) Uani 1 1 d G U . . .
H1 H 0.5101 0.1721 0.3299 0.102 Uiso 1 1 calc R U . . .
C1 C 0.4303(4) 0.2040(5) 0.4109(5) 0.087(4) Uani 1 1 d G U . . .
H1A H 0.3836 0.1682 0.3946 0.104 Uiso 1 1 calc R U . . .
C2 C 0.4242(5) 0.2567(6) 0.4760(5) 0.107(4) Uani 1 1 d G U . . .
H2 H 0.3733 0.2562 0.5033 0.129 Uiso 1 1 calc R U . . .
C9 C 0.4934(8) 0.4992(7) 0.8720(5) 0.065(4) Uani 0.5 1 d G U P A 1
H9 H 0.4960 0.4937 0.9232 0.078 Uiso 0.5 1 calc R U P A 1
N2 N 0.5269(7) 0.5724(6) 0.8432(7) 0.060(4) Uani 0.5 1 d G U P A 1
H2A H 0.5499 0.6126 0.8727 0.072 Uiso 0.5 1 calc R U P A 1
C10 C 0.5231(8) 0.5807(6) 0.7666(7) 0.066(4) Uani 0.5 1 d G U P A 1
H10 H 0.5454 0.6297 0.7473 0.079 Uiso 0.5 1 calc R U P A 1
C12 C 0.4858(10) 0.5158(9) 0.7189(5) 0.076(5) Uani 0.5 1 d G U P A 1
H12 H 0.4833 0.5213 0.6676 0.091 Uiso 0.5 1 calc R U P A 1
C13 C 0.4524(9) 0.4426(7) 0.7477(6) 0.081(5) Uani 0.5 1 d G U P A 1
C11 C 0.4562(7) 0.4343(6) 0.8243(6) 0.086(3) Uani 1 1 d G U . . .
H11 H 0.4338 0.3853 0.8435 0.103 Uiso 0.5 1 calc R U P A 1
H11A H 0.4964 0.4341 0.8629 0.103 Uiso 0.5 1 d R U P A 2
N3 N 1.0053(11) 0.6067(11) -0.0935(7) 0.106(4) Uani 0.6 1 d G U P B 1
H3 H 1.0376 0.6089 -0.1320 0.127 Uiso 0.6 1 calc R U P B 1
C14 C 1.0410(9) 0.6254(11) -0.0223(9) 0.113(5) Uani 0.6 1 d G U P B 1
H14 H 1.0998 0.6403 -0.0163 0.136 Uiso 0.6 1 calc R U P B 1
C15 C 0.9889(12) 0.6219(12) 0.0400(6) 0.107(5) Uani 0.6 1 d G U P B 1
H15 H 1.0127 0.6344 0.0876 0.129 Uiso 0.6 1 calc R U P B 1
C16 C 0.9010(11) 0.5996(11) 0.0311(7) 0.101(5) Uani 0.6 1 d DG U P B 1
C17 C 0.8654(9) 0.5809(12) -0.0402(9) 0.114(5) Uani 0.6 1 d G U P B 1
H17A H 0.8066 0.5660 -0.0461 0.137 Uiso 0.6 1 calc R U P B 1
C18 C 0.9175(11) 0.5845(11) -0.1024(6) 0.109(6) Uani 0.6 1 d G U P B 1
H18 H 0.8937 0.5720 -0.1501 0.131 Uiso 0.6 1 calc R U P B 1
C22 C 0.8990(9) 0.8189(10) 0.3238(8) 0.083(5) Uani 0.6 1 d G U P B 1
H22 H 0.9507 0.8245 0.3515 0.100 Uiso 0.6 1 calc R U P B 1
C23 C 0.8998(9) 0.7909(10) 0.2485(8) 0.093(5) Uani 0.6 1 d G U P B 1
H23 H 0.9520 0.7779 0.2258 0.111 Uiso 0.6 1 calc R U P B 1
C24 C 0.8225(11) 0.7825(10) 0.2071(6) 0.088(4) Uani 0.6 1 d DG U P B 1
C25 C 0.7444(9) 0.8021(10) 0.2411(8) 0.087(5) Uani 0.6 1 d G U P B 1
H25 H 0.6927 0.7965 0.2134 0.104 Uiso 0.6 1 calc R U P B 1
C26 C 0.7436(9) 0.8301(10) 0.3163(8) 0.094(5) Uani 0.6 1 d G U P B 1
H26 H 0.6914 0.8432 0.3390 0.113 Uiso 0.6 1 calc R U P B 1
N4 N 0.8209(11) 0.8385(9) 0.3577(6) 0.106(4) Uani 0.6 1 d G U P B 1
H4A H 0.8205 0.8558 0.4043 0.127 Uiso 0.6 1 calc R U P B 1
C21 C 0.8248(17) 0.7492(13) 0.1269(8) 0.104(5) Uani 0.6 1 d D U P B 1
H21A H 0.8847 0.7493 0.1111 0.125 Uiso 0.6 1 calc R U P B 1
H21B H 0.7937 0.7871 0.0967 0.125 Uiso 0.6 1 calc R U P B 1
C6 C 0.4858(13) 0.3650(12) 0.5761(9) 0.136(5) Uani 1 1 d D U . . .
H6AA H 0.5435 0.3880 0.5899 0.163 Uiso 0.5 1 calc R U P C 1
H6AB H 0.4506 0.4128 0.5660 0.163 Uiso 0.5 1 calc R U P C 1
H6BC H 0.4377 0.3440 0.6038 0.163 Uiso 0.5 1 d R U P D 2
H6BD H 0.5379 0.3632 0.6062 0.163 Uiso 0.5 1 d R U P D 2
N2' N 0.3820(14) 0.4264(14) 0.8440(13) 0.087(5) Uani 0.5 1 d . U P A 2
H2' H 0.3686 0.4113 0.8876 0.105 Uiso 0.5 1 calc R U P A 2
C8' C 0.4615(19) 0.4988(17) 0.6309(12) 0.093(5) Uani 0.5 1 d D U P A 2
H8'A H 0.5178 0.5279 0.6379 0.111 Uiso 0.5 1 calc R U P A 2
H8'B H 0.4216 0.5427 0.6203 0.111 Uiso 0.5 1 calc R U P A 2
C12' C 0.4383(16) 0.4794(17) 0.7093(13) 0.081(5) Uani 0.5 1 d D U P A 2
C9' C 0.3230(19) 0.4428(18) 0.7931(16) 0.092(5) Uani 0.5 1 d . U P A 2
H9' H 0.2643 0.4394 0.8042 0.110 Uiso 0.5 1 calc R U P A 2
C10' C 0.3488(18) 0.4653(18) 0.7227(16) 0.094(5) Uani 0.5 1 d . U P A 2
H10' H 0.3076 0.4710 0.6850 0.113 Uiso 0.5 1 calc R U P A 2
C7 C 0.450(2) 0.329(2) 0.6421(17) 0.107(5) Uani 0.5 1 d . U P A 1
H7A H 0.4993 0.3071 0.6684 0.128 Uiso 0.5 1 calc R U P A 1
H7B H 0.4146 0.2797 0.6237 0.128 Uiso 0.5 1 calc R U P A 1
C8 C 0.3984(19) 0.3755(19) 0.7000(16) 0.099(5) Uani 0.5 1 d . U P A 1
H8A H 0.3729 0.3352 0.7324 0.118 Uiso 0.5 1 calc R U P A 1
H8B H 0.3513 0.4027 0.6757 0.118 Uiso 0.5 1 calc R U P A 1
C13' C 0.492(2) 0.448(2) 0.7592(17) 0.095(5) Uani 0.5 1 d . U P A 2
H13' H 0.5500 0.4359 0.7490 0.114 Uiso 0.5 1 calc R U P A 2
C7' C 0.470(2) 0.4500(16) 0.5554(15) 0.124(6) Uani 0.5 1 d D U P A 2
H7'A H 0.4163 0.4512 0.5259 0.149 Uiso 0.5 1 calc R U P A 2
H7'B H 0.5174 0.4725 0.5275 0.149 Uiso 0.5 1 calc R U P A 2
C20 C 0.7857(16) 0.6613(12) 0.1129(15) 0.112(5) Uani 0.6 1 d D U P B 1
H20A H 0.7507 0.6490 0.1555 0.134 Uiso 0.6 1 calc R U P B 1
H20B H 0.7468 0.6606 0.0698 0.134 Uiso 0.6 1 calc R U P B 1
C19 C 0.8481(16) 0.5915(16) 0.0996(11) 0.120(6) Uani 0.6 1 d D U P B 1
H19A H 0.8159 0.5376 0.0949 0.144 Uiso 0.6 1 calc R U P B 1
H19B H 0.8870 0.5913 0.1427 0.144 Uiso 0.6 1 calc R U P B 1
C5AA C 1.0202(11) 1.0284(10) 0.1218(7) 0.072(5) Uani 0.5 1 d G U P E -1
C3AA C 0.9857(12) 1.1084(10) 0.1215(8) 0.078(6) Uani 0.5 1 d G U P E -1
H3AA H 0.9727 1.1310 0.0764 0.093 Uiso 0.5 1 calc R U P E -1
C1AA C 0.9705(11) 1.1547(8) 0.1887(10) 0.089(7) Uani 0.5 1 d G U P E -1
H1AA H 0.9474 1.2083 0.1885 0.106 Uiso 0.5 1 calc R U P E -1
N2AA N 0.9899(11) 1.1210(10) 0.2561(8) 0.084(6) Uani 0.5 1 d G U P E -1
H2AA H 0.9805 1.1497 0.2977 0.101 Uiso 0.5 1 calc R U P E -1
C4AA C 1.0244(12) 1.0410(11) 0.2564(7) 0.092(6) Uani 0.5 1 d G U P E -1
H4AA H 1.0374 1.0185 0.3015 0.111 Uiso 0.5 1 calc R U P E -1
C6AA C 1.0396(12) 0.9947(8) 0.1893(10) 0.092(6) Uani 0.5 1 d G U P E -1
H6AC H 1.0627 0.9411 0.1895 0.110 Uiso 0.5 1 calc R U P E -1
C8AA C 0.9885(17) 0.8963(16) 0.0393(14) 0.084(5) Uani 0.5 1 d . U P E -1
H8AA H 0.9269 0.9054 0.0453 0.101 Uiso 0.5 1 calc R U P E -1
H8AB H 1.0068 0.8617 0.0788 0.101 Uiso 0.5 1 calc R U P E -1
C0AA C 1.001(2) 0.8470(18) -0.0346(14) 0.096(5) Uani 0.5 1 d . U P E -1
H0AA H 0.9695 0.7929 -0.0340 0.115 Uiso 0.5 1 calc R U P E -1
H0AB H 1.0620 0.8356 -0.0396 0.115 Uiso 0.5 1 calc R U P E -1
C7AA C 1.0361(17) 0.9804(17) 0.0501(13) 0.083(5) Uani 0.5 1 d . U P E -1
H7AA H 1.0979 0.9714 0.0463 0.100 Uiso 0.5 1 calc R U P E -1
H7AB H 1.0195 1.0145 0.0098 0.100 Uiso 0.5 1 calc R U P E -1
C1A C 0.9706(11) 0.8905(10) -0.1043(8) 0.073(5) Uani 0.5 1 d G U P E -1
C9AA C 0.8977(10) 0.9401(10) -0.1030(8) 0.080(5) Uani 0.5 1 d G U P E -1
H9AA H 0.8662 0.9479 -0.0594 0.096 Uiso 0.5 1 calc R U P E -1
C0BA C 0.8719(8) 0.9779(10) -0.1669(9) 0.082(6) Uani 0.5 1 d G U P E -1
H0BA H 0.8231 1.0110 -0.1660 0.099 Uiso 0.5 1 calc R U P E -1
N1BA N 0.9189(10) 0.9661(10) -0.2321(8) 0.090(6) Uani 0.5 1 d G U P E -1
H1BA H 0.9030 0.9895 -0.2716 0.108 Uiso 0.5 1 calc R U P E -1
C1C C 0.9918(11) 0.9166(12) -0.2334(8) 0.093(7) Uani 0.5 1 d G U P E -1
H1C H 1.0233 0.9087 -0.2770 0.112 Uiso 0.5 1 calc R U P E -1
C1B C 1.0176(10) 0.8788(11) -0.1695(10) 0.085(6) Uani 0.5 1 d G U P E -1
H1B H 1.0664 0.8456 -0.1704 0.102 Uiso 0.5 1 calc R U P E -1
O1W O 0.6896(15) 0.5945(14) 0.0200(13) 0.112(7) Uani 0.5 1 d G . P F 2
H1AB H 0.6760 0.6169 0.0622 0.167 Uiso 0.5 1 d G U P F 2
H1AC H 0.7436 0.5875 0.0194 0.167 Uiso 0.5 1 d G U P F 2
C1BA C 0.8930(14) 0.8317(15) 0.2076(13) 0.095(5) Uani 0.4 1 d G U P G 2
C2BA C 0.9033(13) 0.8103(16) 0.2808(14) 0.088(6) Uani 0.4 1 d G U P G 2
H2BA H 0.9587 0.8091 0.3021 0.106 Uiso 0.4 1 calc R U P G 2
C27 C 0.8310(17) 0.7905(15) 0.3223(10) 0.100(6) Uani 0.4 1 d G U P G 2
H27 H 0.8379 0.7762 0.3714 0.120 Uiso 0.4 1 calc R U P G 2
N3BA N 0.7482(14) 0.7922(14) 0.2905(13) 0.101(6) Uani 0.4 1 d G U P G 2
H3BA H 0.7034 0.7800 0.3162 0.121 Uiso 0.4 1 calc R U P G 2
C2CA C 0.7378(13) 0.8137(15) 0.2172(13) 0.096(6) Uani 0.4 1 d G U P G 2
H2CA H 0.6824 0.8148 0.1960 0.116 Uiso 0.4 1 calc R U P G 2
C2AA C 0.8102(17) 0.8334(15) 0.1758(10) 0.090(5) Uani 0.4 1 d G U P G 2
H2AB H 0.8032 0.8477 0.1267 0.108 Uiso 0.4 1 calc R U P G 2
C0CA C 0.985(3) 0.809(2) 0.1049(19) 0.100(5) Uani 0.4 1 d . U P G 2
H0CA H 1.0396 0.8296 0.0860 0.120 Uiso 0.4 1 calc R U P G 2
H0CB H 0.9399 0.8178 0.0683 0.120 Uiso 0.4 1 calc R U P G 2
C1CA C 0.991(3) 0.704(2) 0.1130(19) 0.103(5) Uani 0.4 1 d . U P G 2
H1CA H 1.0456 0.6919 0.1371 0.124 Uiso 0.4 1 calc R U P G 2
H1CB H 0.9438 0.6842 0.1430 0.124 Uiso 0.4 1 calc R U P G 2
C9BA C 0.969(3) 0.852(2) 0.166(2) 0.101(5) Uani 0.4 1 d . U P G 2
H9BA H 0.9646 0.9111 0.1542 0.121 Uiso 0.4 1 calc R U P G 2
H9BB H 1.0187 0.8498 0.1991 0.121 Uiso 0.4 1 calc R U P G 2
C3CA C 0.9856(19) 0.6630(16) 0.0405(11) 0.106(5) Uani 0.4 1 d G U P G 2
C7CA C 1.0618(15) 0.6275(18) 0.0144(13) 0.105(6) Uani 0.4 1 d G U P G 2
H7CA H 1.1126 0.6343 0.0433 0.126 Uiso 0.4 1 calc R U P G 2
C6CA C 1.0620(15) 0.5818(16) -0.0548(13) 0.105(6) Uani 0.4 1 d G U P G 2
H6CA H 1.1130 0.5581 -0.0723 0.127 Uiso 0.4 1 calc R U P G 2
N8CA N 0.9861(19) 0.5716(15) -0.0980(10) 0.110(6) Uani 0.4 1 d G U P G 2
H8CA H 0.9862 0.5434 -0.1408 0.132 Uiso 0.4 1 calc R U P G 2
C5CA C 0.9100(15) 0.6071(17) -0.0719(13) 0.115(6) Uani 0.4 1 d G U P G 2
H5CA H 0.8592 0.6003 -0.1008 0.138 Uiso 0.4 1 calc R U P G 2
C4CA C 0.9097(16) 0.6528(17) -0.0027(14) 0.113(6) Uani 0.4 1 d G U P G 2
H4CA H 0.8588 0.6765 0.0148 0.136 Uiso 0.4 1 calc R U P G 2
C9CA C 0.6223(3) 1.0623(4) 0.4980(14) 0.114(18) Uiso 0.125 1 d D U P H -1
H9CA H 0.6615 1.0163 0.4928 0.137 Uiso 0.125 1 d R U P H -1
H9CB H 0.6233 1.0929 0.4536 0.137 Uiso 0.125 1 d R U P H -1
C1DA C 0.5340(2) 1.0286(3) 0.5178(4) 0.125(18) Uiso 0.125 1 d D U P H -1
H1DA H 0.5432 1.0042 0.5652 0.150 Uiso 0.125 1 calc R U P H -1
H1DB H 0.5009 1.0789 0.5292 0.150 Uiso 0.125 1 calc R U P H -1
C1D C 0.47104(13) 0.9677(2) 0.4756(4) 0.133(14) Uiso 0.25 1 d D U P H -1
H1DC H 0.5025 0.9157 0.4683 0.160 Uiso 0.25 1 calc R U P H -1
H1DD H 0.4662 0.9892 0.4266 0.160 Uiso 0.25 1 calc R U P H -1
C1E C 0.38031(15) 0.9386(2) 0.4924(2) 0.137(15) Uiso 0.25 1 d D U P H -1
H1EA H 0.3415 0.9855 0.4989 0.165 Uiso 0.25 1 calc R U P H -1
H1EB H 0.3783 0.9055 0.5358 0.165 Uiso 0.25 1 calc R U P H -1
C1F C 0.3616(11) 0.8851(4) 0.4211(2) 0.184(13) Uiso 0.5 1 d DG U P H -1
C1G C 0.4108(14) 0.8717(15) 0.3573(8) 0.180(13) Uiso 0.5 1 d G U P H -1
H1G H 0.4580 0.9078 0.3492 0.216 Uiso 0.5 1 calc R U P H -1
C1I C 0.389(2) 0.8041(19) 0.3055(9) 0.213(16) Uiso 0.5 1 d G U P H -1
H1I H 0.4223 0.7951 0.2628 0.255 Uiso 0.5 1 calc R U P H -1
N1K N 0.319(2) 0.7501(13) 0.3175(16) 0.244(15) Uiso 0.5 1 d G U P H -1
H1K H 0.3055 0.7083 0.2855 0.293 Uiso 0.5 1 calc R U P H -1
C1J C 0.2696(18) 0.7636(13) 0.3813(19) 0.201(14) Uiso 0.5 1 d G U P H -1
H1J H 0.2224 0.7274 0.3894 0.242 Uiso 0.5 1 calc R U P H -1
C1H C 0.2910(13) 0.8311(13) 0.4331(13) 0.182(13) Uiso 0.5 1 d G U P H -1
H1H H 0.2581 0.8401 0.4758 0.218 Uiso 0.5 1 calc R U P H -1
O2W O 0.0638(15) 0.9835(12) 0.5754(10) 0.143(11) Uani 0.5 1 d D . P . .

loop_
_atom_site_aniso_label
_atom_site_aniso_U_11
_atom_site_aniso_U_22
_atom_site_aniso_U_33
_atom_site_aniso_U_23
_atom_site_aniso_U_13
_atom_site_aniso_U_12
Mo1 0.0310(3) 0.0406(4) 0.0247(3) -0.0063(3) -0.0039(3) -0.0006(3)
Mo2 0.0359(4) 0.0339(3) 0.0316(3) -0.0040(3) -0.0010(3) 0.0010(3)
Mo3 0.0320(3) 0.0384(4) 0.0285(3) -0.0065(3) 0.0007(3) 0.0051(3)
Mo4 0.0320(3) 0.0370(4) 0.0341(4) -0.0074(3) 0.0054(3) -0.0002(3)
Mo5 0.0367(4) 0.0349(4) 0.0303(3) -0.0032(3) -0.0030(3) 0.0032(3)
Mo6 0.0307(3) 0.0418(4) 0.0287(3) -0.0090(3) 0.0022(3) -0.0027(3)
Mo7 0.0346(4) 0.0396(4) 0.0320(4) -0.0046(3) 0.0005(3) -0.0021(3)
Mo8 0.0332(3) 0.0364(4) 0.0302(3) -0.0085(3) -0.0054(3) -0.0009(3)
Mo9 0.0320(3) 0.0406(4) 0.0336(4) -0.0076(3) 0.0018(3) 0.0025(3)
Mo10 0.0336(3) 0.0363(4) 0.0305(3) -0.0086(3) -0.0028(3) 0.0053(3)
Mo11 0.0391(4) 0.0378(4) 0.0287(3) -0.0001(3) -0.0014(3) -0.0014(3)
Mo12 0.0375(4) 0.0366(4) 0.0258(3) -0.0053(3) 0.0046(3) -0.0021(3)
Mn1 0.0163(6) 0.0179(6) 0.0152(6) -0.0043(5) -0.0024(5) 0.0007(5)
Mn2 0.0180(6) 0.0212(7) 0.0173(7) -0.0037(5) 0.0023(5) 0.0008(5)
P1 0.0300(9) 0.0284(9) 0.0234(9) -0.0059(7) 0.0012(7) 0.0006(7)
P2 0.0307(10) 0.0349(10) 0.0248(9) -0.0092(8) 0.0009(7) 0.0038(8)
P6 0.0377(11) 0.0436(11) 0.0263(10) -0.0059(8) -0.0076(8) -0.0079(9)
P8 0.0550(13) 0.0384(11) 0.0296(10) 0.0028(9) -0.0036(9) -0.0090(10)
P3 0.0414(12) 0.0569(14) 0.0319(11) -0.0047(10) -0.0078(9) -0.0035(10)
P7 0.0516(13) 0.0339(11) 0.0437(12) -0.0027(9) 0.0030(10) 0.0106(9)
P5 0.0475(13) 0.0708(17) 0.0468(14) 0.0085(12) 0.0169(11) -0.0041(12)
P4 0.0384(11) 0.0411(11) 0.0423(12) -0.0139(9) 0.0138(9) 0.0020(9)
O1 0.033(3) 0.032(3) 0.027(3) -0.005(2) -0.002(2) 0.002(2)
O2 0.028(3) 0.035(3) 0.027(3) -0.007(2) 0.002(2) 0.001(2)
O3 0.032(3) 0.041(3) 0.025(3) -0.007(2) -0.005(2) 0.010(2)
O4 0.030(3) 0.042(3) 0.032(3) -0.008(2) 0.001(2) -0.006(2)
O5 0.036(3) 0.041(3) 0.028(3) -0.009(2) 0.006(2) -0.008(2)
O6 0.029(3) 0.037(3) 0.040(3) -0.013(2) -0.003(2) 0.003(2)
O7 0.029(3) 0.043(3) 0.035(3) -0.015(2) 0.001(2) 0.000(2)
O8 0.044(3) 0.036(3) 0.036(3) -0.008(2) -0.002(2) -0.001(2)
O9 0.028(3) 0.034(3) 0.026(2) -0.006(2) 0.000(2) 0.001(2)
O10 0.036(3) 0.039(3) 0.030(3) -0.002(2) -0.003(2) 0.004(2)
O11 0.048(3) 0.036(3) 0.023(3) -0.007(2) 0.000(2) 0.005(2)
O12 0.039(3) 0.037(3) 0.033(3) -0.007(2) -0.002(2) 0.004(2)
O13 0.034(3) 0.032(3) 0.027(3) -0.005(2) 0.004(2) -0.001(2)
O14 0.043(3) 0.043(3) 0.026(3) 0.001(2) 0.003(2) -0.002(2)
O15 0.032(3) 0.042(3) 0.037(3) -0.006(2) -0.001(2) -0.001(2)
O16 0.045(3) 0.042(3) 0.026(3) -0.003(2) 0.005(2) 0.000(2)
O17 0.046(3) 0.039(3) 0.025(3) -0.007(2) 0.003(2) 0.001(2)
O18 0.046(3) 0.035(3) 0.023(3) -0.006(2) 0.003(2) 0.002(2)
O19 0.028(3) 0.043(3) 0.038(3) -0.006(2) 0.005(2) -0.001(2)
O20 0.026(3) 0.042(3) 0.032(3) -0.008(2) -0.002(2) 0.003(2)
O21 0.031(3) 0.040(3) 0.030(3) -0.004(2) 0.002(2) -0.001(2)
O22 0.034(3) 0.049(3) 0.033(3) -0.013(2) 0.006(2) 0.005(2)
O23 0.032(3) 0.065(4) 0.039(3) -0.004(3) 0.008(2) -0.005(3)
O24 0.056(4) 0.043(3) 0.031(3) 0.000(2) -0.017(3) -0.013(3)
O25 0.051(3) 0.042(3) 0.034(3) 0.003(2) -0.005(3) 0.000(3)
O26 0.042(3) 0.056(4) 0.038(3) -0.007(3) 0.014(3) 0.008(3)
O27 0.052(3) 0.043(3) 0.030(3) -0.001(2) -0.013(2) -0.012(3)
O28 0.030(3) 0.032(3) 0.027(3) -0.001(2) 0.003(2) 0.000(2)
O29 0.032(3) 0.061(4) 0.037(3) -0.004(3) -0.006(2) 0.003(3)
O30 0.043(3) 0.056(4) 0.048(4) -0.011(3) -0.006(3) -0.006(3)
O31 0.047(3) 0.049(3) 0.029(3) -0.002(2) -0.001(2) -0.004(3)
O32 0.050(4) 0.058(4) 0.060(4) -0.003(3) 0.008(3) -0.014(3)
O33 0.043(3) 0.048(3) 0.036(3) 0.000(2) -0.012(2) -0.006(3)
O34 0.057(4) 0.054(4) 0.027(3) -0.013(2) 0.004(3) 0.019(3)
O35 0.052(4) 0.039(3) 0.051(4) 0.012(3) 0.000(3) 0.000(3)
O36 0.044(3) 0.037(3) 0.041(3) -0.002(2) 0.001(2) 0.006(2)
O37 0.046(3) 0.040(3) 0.046(3) -0.001(3) 0.008(3) -0.008(3)
O38 0.056(4) 0.061(4) 0.038(3) -0.009(3) 0.012(3) 0.007(3)
O39 0.040(3) 0.047(3) 0.056(4) -0.006(3) 0.015(3) 0.001(3)
O40 0.054(4) 0.061(4) 0.038(3) 0.004(3) -0.002(3) -0.004(3)
O41 0.044(3) 0.051(3) 0.048(3) -0.008(3) 0.008(3) 0.012(3)
O42 0.036(3) 0.067(4) 0.044(3) 0.001(3) 0.003(3) -0.004(3)
O43 0.051(3) 0.051(4) 0.043(3) -0.014(3) 0.003(3) -0.009(3)
O44 0.055(4) 0.070(4) 0.035(3) 0.003(3) -0.009(3) 0.001(3)
O45 0.048(3) 0.037(3) 0.070(4) -0.007(3) -0.009(3) 0.005(3)
O46 0.048(3) 0.057(4) 0.053(4) -0.004(3) 0.015(3) 0.014(3)
O47 0.046(3) 0.046(3) 0.063(4) -0.006(3) -0.012(3) 0.003(3)
O48 0.054(4) 0.040(3) 0.070(4) 0.003(3) 0.002(3) 0.001(3)
O49 0.037(3) 0.046(3) 0.066(4) -0.018(3) -0.007(3) 0.011(3)
O50 0.045(3) 0.058(4) 0.043(3) -0.006(3) -0.012(3) 0.005(3)
O51 0.054(4) 0.040(3) 0.070(4) -0.003(3) -0.006(3) -0.003(3)
O52 0.052(4) 0.073(4) 0.033(3) 0.007(3) 0.011(3) 0.000(3)
O53 0.079(5) 0.064(4) 0.050(4) 0.023(3) -0.007(3) -0.019(4)
O54 0.063(4) 0.057(4) 0.072(5) -0.034(3) 0.024(4) -0.016(3)
O55 0.096(5) 0.046(4) 0.055(4) -0.013(3) 0.025(4) -0.012(4)
O56 0.040(3) 0.077(5) 0.056(4) -0.004(3) -0.012(3) 0.003(3)
O57 0.096(5) 0.055(4) 0.036(3) -0.004(3) -0.021(3) 0.009(4)
O58 0.071(5) 0.083(5) 0.076(5) 0.034(4) 0.004(4) 0.015(4)
O59 0.091(6) 0.081(5) 0.063(5) -0.013(4) 0.010(4) -0.013(4)
O60 0.096(6) 0.070(5) 0.068(5) -0.033(4) 0.031(4) -0.033(4)
O61 0.057(4) 0.127(7) 0.061(5) 0.021(5) 0.012(4) -0.030(5)
O63 0.075(5) 0.154(9) 0.071(5) 0.035(6) -0.029(4) 0.012(6)
C3 0.085(8) 0.141(10) 0.132(10) -0.077(8) -0.007(8) 0.002(8)
C4 0.078(8) 0.131(10) 0.169(11) -0.088(9) -0.004(8) -0.003(8)
C5 0.059(7) 0.140(11) 0.127(11) -0.032(9) -0.007(7) 0.014(8)
N1 0.089(7) 0.093(7) 0.067(6) -0.032(5) -0.021(5) 0.022(6)
C1 0.065(7) 0.092(8) 0.098(9) -0.025(7) -0.025(7) 0.017(6)
C2 0.058(7) 0.137(10) 0.120(9) -0.045(8) -0.003(7) 0.012(7)
C9 0.074(9) 0.062(9) 0.059(9) -0.016(8) 0.003(8) 0.031(8)
N2 0.051(7) 0.054(8) 0.069(8) -0.033(7) -0.020(7) 0.031(6)
C10 0.066(9) 0.046(8) 0.087(10) 0.005(8) 0.025(9) 0.018(8)
C12 0.077(9) 0.079(9) 0.072(9) -0.003(8) 0.013(9) 0.019(9)
C13 0.080(10) 0.079(9) 0.081(10) -0.020(9) 0.006(9) 0.006(9)
C11 0.082(7) 0.095(7) 0.081(7) 0.000(6) 0.003(6) 0.008(6)
N3 0.132(8) 0.114(8) 0.072(7) 0.002(6) 0.006(6) 0.005(7)
C14 0.134(11) 0.117(10) 0.085(10) -0.015(10) 0.021(10) -0.003(10)
C15 0.131(10) 0.120(10) 0.068(9) -0.014(9) 0.021(9) 0.000(10)
C16 0.127(10) 0.108(10) 0.066(9) -0.010(8) 0.013(9) 0.000(9)
C17 0.138(11) 0.123(11) 0.079(10) -0.002(9) 0.013(9) -0.009(10)
C18 0.124(11) 0.128(11) 0.073(10) -0.015(10) 0.035(10) 0.012(11)
C22 0.100(10) 0.075(9) 0.076(10) 0.008(8) 0.002(9) 0.006(9)
C23 0.112(9) 0.095(9) 0.072(9) 0.011(9) -0.020(8) 0.020(9)
C24 0.109(9) 0.088(9) 0.067(8) 0.006(8) -0.005(8) 0.006(8)
C25 0.107(10) 0.085(9) 0.070(10) 0.007(9) -0.010(9) 0.024(9)
C26 0.111(10) 0.084(10) 0.087(10) 0.001(9) -0.016(9) 0.018(9)
N4 0.132(8) 0.114(8) 0.072(7) 0.002(6) 0.006(6) 0.005(7)
C21 0.125(9) 0.107(9) 0.078(8) -0.005(8) -0.008(8) 0.012(8)
C6 0.116(9) 0.154(10) 0.133(10) -0.012(9) 0.004(9) -0.007(9)
N2' 0.080(10) 0.092(10) 0.091(10) 0.000(9) 0.001(9) 0.032(9)
C8' 0.092(10) 0.099(10) 0.085(10) -0.016(9) 0.003(9) 0.012(10)
C12' 0.062(9) 0.089(10) 0.089(10) -0.014(9) 0.005(9) 0.036(8)
C9' 0.088(10) 0.097(10) 0.088(10) -0.008(10) 0.000(9) 0.012(10)
C10' 0.083(9) 0.105(10) 0.091(10) -0.016(9) -0.011(9) 0.020(9)
C7 0.098(10) 0.117(10) 0.099(10) -0.035(10) 0.008(10) 0.012(10)
C8 0.105(11) 0.099(10) 0.086(10) -0.029(9) 0.010(10) -0.011(10)
C13' 0.088(10) 0.099(10) 0.097(10) -0.012(9) -0.005(9) 0.017(9)
C7' 0.105(11) 0.120(11) 0.142(12) -0.026(11) -0.005(11) 0.006(11)
C20 0.129(10) 0.113(10) 0.092(10) -0.005(9) 0.016(9) 0.009(9)
C19 0.137(11) 0.123(11) 0.099(10) -0.001(10) 0.013(10) 0.009(10)
C5AA 0.074(10) 0.079(11) 0.062(10) -0.008(9) 0.004(9) -0.003(9)
C3AA 0.082(12) 0.084(12) 0.064(12) -0.014(10) 0.000(11) 0.004(11)
C1AA 0.085(13) 0.086(13) 0.088(13) -0.032(12) -0.006(12) -0.015(11)
N2AA 0.080(12) 0.078(11) 0.087(12) -0.041(10) 0.013(10) -0.024(10)
C4AA 0.092(13) 0.093(13) 0.090(13) -0.010(12) 0.000(12) 0.003(12)
C6AA 0.103(12) 0.089(11) 0.081(11) -0.008(10) -0.003(11) 0.004(10)
C8AA 0.087(10) 0.087(10) 0.076(10) -0.012(9) 0.011(9) 0.009(9)
C0AA 0.106(11) 0.099(11) 0.078(10) -0.026(9) 0.008(10) 0.006(10)
C7AA 0.087(10) 0.091(11) 0.070(10) -0.008(9) 0.008(9) 0.002(10)
C1A 0.058(10) 0.079(11) 0.078(11) -0.023(10) 0.023(9) 0.006(10)
C9AA 0.072(11) 0.084(11) 0.081(11) -0.014(10) 0.024(10) 0.000(10)
C0BA 0.068(12) 0.095(13) 0.080(13) -0.027(11) 0.008(11) 0.005(11)
N1BA 0.071(11) 0.109(13) 0.085(12) -0.018(11) 0.002(10) -0.001(11)
C1C 0.077(13) 0.102(16) 0.097(15) -0.014(14) 0.009(13) 0.005(13)
C1B 0.073(12) 0.078(13) 0.102(14) -0.005(12) 0.009(12) 0.008(11)
O1W 0.132(18) 0.078(13) 0.127(18) 0.007(12) 0.019(14) 0.029(13)
C1BA 0.116(10) 0.085(10) 0.084(10) 0.006(9) -0.007(9) 0.009(9)
C2BA 0.108(10) 0.083(10) 0.072(11) 0.006(10) -0.026(10) 0.015(10)
C27 0.122(11) 0.097(11) 0.081(11) -0.001(10) -0.013(11) 0.017(11)
N3BA 0.126(11) 0.095(11) 0.081(11) 0.000(10) -0.017(10) 0.025(10)
C2CA 0.119(11) 0.089(11) 0.081(11) 0.006(10) -0.013(10) 0.016(10)
C2AA 0.115(10) 0.090(10) 0.068(10) 0.017(9) -0.022(9) 0.022(10)
C0CA 0.125(10) 0.103(10) 0.069(9) -0.004(9) -0.001(9) -0.003(9)
C1CA 0.127(9) 0.109(9) 0.071(9) -0.014(9) 0.002(9) 0.002(9)
C9BA 0.118(10) 0.097(10) 0.087(10) 0.000(9) -0.002(9) 0.013(9)
C3CA 0.127(10) 0.113(10) 0.074(9) -0.012(9) 0.017(9) 0.000(10)
C7CA 0.128(11) 0.116(11) 0.070(10) -0.009(10) 0.013(10) -0.004(11)
C6CA 0.133(12) 0.121(12) 0.062(11) -0.004(11) 0.034(11) -0.008(12)
N8CA 0.150(13) 0.116(12) 0.062(10) -0.005(10) 0.023(11) -0.016(12)
C5CA 0.139(12) 0.124(12) 0.079(11) -0.014(11) 0.007(11) 0.002(12)
C4CA 0.134(11) 0.122(11) 0.081(10) -0.018(10) 0.008(10) 0.004(10)
O2W 0.23(3) 0.101(14) 0.091(13) 0.049(11) -0.085(15) -0.112(16)

loop_
_atom_type_symbol
_atom_type_description
_atom_type_scat_dispersion_real
_atom_type_scat_dispersion_imag
_atom_type_scat_source
C C 0.0033 0.0016 'International Tables Vol C Tables 4.2.6.8 and 6.1.1.4'
H H 0.0000 0.0000 'International Tables Vol C Tables 4.2.6.8 and 6.1.1.4'
Mn Mn 0.3368 0.7283 'International Tables Vol C Tables 4.2.6.8 and 6.1.1.4'
Mo Mo -1.6832 0.6857 'International Tables Vol C Tables 4.2.6.8 and 6.1.1.4'
N N 0.0061 0.0033 'International Tables Vol C Tables 4.2.6.8 and 6.1.1.4'
O O 0.0106 0.0060 'International Tables Vol C Tables 4.2.6.8 and 6.1.1.4'
P P 0.1023 0.0942 'International Tables Vol C Tables 4.2.6.8 and 6.1.1.4'

loop_
_geom_angle_atom_site_label_1
_geom_angle_atom_site_label_2
_geom_angle_atom_site_label_3
_geom_angle
_geom_angle_site_symmetry_1
_geom_angle_site_symmetry_3
O42 Mo1 O8 105.3(3) . .
O42 Mo1 O3 102.2(2) . .
O8 Mo1 O3 95.2(2) . .
O42 Mo1 O24 95.5(3) . .
O8 Mo1 O24 85.8(2) . .
O3 Mo1 O24 161.3(2) . .
O42 Mo1 O20 97.6(3) . .
O8 Mo1 O20 155.8(2) . .
O3 Mo1 O20 87.5(2) . .
O24 Mo1 O20 84.2(2) . .
O42 Mo1 O9 170.3(3) . .
O8 Mo1 O9 83.3(2) . .
O3 Mo1 O9 81.23(19) . .
O24 Mo1 O9 80.3(2) . .
O20 Mo1 O9 73.29(18) . .
O42 Mo1 Mo5 100.0(2) . .
O8 Mo1 Mo5 48.10(15) . .
O3 Mo1 Mo5 48.92(14) . .
O24 Mo1 Mo5 133.75(17) . .
O20 Mo1 Mo5 135.43(13) . .
O9 Mo1 Mo5 89.11(12) . .
O48 Mo2 O16 105.9(3) . .
O48 Mo2 O6 103.5(3) . .
O16 Mo2 O6 95.3(2) . .
O48 Mo2 O25 94.5(3) . .
O16 Mo2 O25 86.7(2) . .
O6 Mo2 O25 160.5(2) . .
O48 Mo2 O12 98.5(3) . .
O16 Mo2 O12 154.5(2) . .
O6 Mo2 O12 85.7(2) . .
O25 Mo2 O12 84.4(2) . .
O48 Mo2 O28 169.5(3) . .
O16 Mo2 O28 82.7(2) . .
O6 Mo2 O28 81.2(2) . .
O25 Mo2 O28 79.87(19) . .
O12 Mo2 O28 72.26(19) . .
O48 Mo2 Mo4 101.4(2) . .
O16 Mo2 Mo4 48.19(16) . .
O6 Mo2 Mo4 48.93(15) . .
O25 Mo2 Mo4 134.64(16) . .
O12 Mo2 Mo4 133.47(14) . .
O28 Mo2 Mo4 88.75(12) . .
O46 Mo3 O15 105.5(3) . .
O46 Mo3 O11 102.4(3) . .
O15 Mo3 O11 95.2(2) . .
O46 Mo3 O29 96.7(3) . .
O15 Mo3 O29 85.9(2) . .
O11 Mo3 O29 159.8(2) . .
O46 Mo3 O12 96.8(3) . .
O15 Mo3 O12 156.9(2) . .
O11 Mo3 O12 85.7(2) . .
O29 Mo3 O12 85.5(2) . .
O46 Mo3 O28 168.7(3) . .
O15 Mo3 O28 84.64(19) . .
O11 Mo3 O28 81.21(19) . .
O29 Mo3 O28 78.8(2) . .
O12 Mo3 O28 72.66(19) . .
O46 Mo3 Mo12 100.8(2) . .
O15 Mo3 Mo12 47.83(15) . .
O11 Mo3 Mo12 49.04(15) . .
O29 Mo3 Mo12 133.41(17) . .
O12 Mo3 Mo12 133.88(14) . .
O28 Mo3 Mo12 89.74(12) . .
O32 Mo4 O16 106.2(3) . .
O32 Mo4 O6 102.7(3) . .
O16 Mo4 O6 94.4(2) . .
O32 Mo4 O26 98.0(3) . .
O16 Mo4 O26 85.4(2) . .
O6 Mo4 O26 158.4(2) . .
O32 Mo4 O19 97.8(3) . .
O16 Mo4 O19 155.3(2) . .
O6 Mo4 O19 85.7(2) . .
O26 Mo4 O19 85.6(2) . .
O32 Mo4 O2 169.5(3) . .
O16 Mo4 O2 83.2(2) . .
O6 Mo4 O2 80.8(2) . .
O26 Mo4 O2 77.7(2) . .
O19 Mo4 O2 72.42(18) . .
O32 Mo4 Mo2 101.0(2) . .
O16 Mo4 Mo2 47.88(16) . .
O6 Mo4 Mo2 48.35(15) . .
O26 Mo4 Mo2 132.82(17) . .
O19 Mo4 Mo2 133.04(14) . .
O2 Mo4 Mo2 88.79(12) . .
O40 Mo5 O8 105.8(3) . .
O40 Mo5 O3 102.7(3) . .
O8 Mo5 O3 95.4(2) . .
O40 Mo5 O45 96.8(3) . .
O8 Mo5 O45 85.7(2) . .
O3 Mo5 O45 159.4(2) . .
O40 Mo5 O10 96.6(2) . .
O8 Mo5 O10 156.7(2) . .
O3 Mo5 O10 85.7(2) . .
O45 Mo5 O10 85.3(2) . .
O40 Mo5 O1 169.4(2) . .
O8 Mo5 O1 83.5(2) . .
O3 Mo5 O1 81.08(19) . .
O45 Mo5 O1 78.6(2) . .
O10 Mo5 O1 73.61(18) . .
O40 Mo5 Mo1 100.8(2) . .
O8 Mo5 Mo1 48.22(16) . .
O3 Mo5 Mo1 48.99(14) . .
O45 Mo5 Mo1 133.52(18) . .
O10 Mo5 Mo1 133.93(14) . .
O1 Mo5 Mo1 89.17(12) . .
O30 Mo6 O22 105.3(3) . .
O30 Mo6 O18 102.2(3) . .
O22 Mo6 O18 94.7(2) . .
O30 Mo6 O23 96.4(3) . .
O22 Mo6 O23 87.2(2) . .
O18 Mo6 O23 160.1(2) . .
O30 Mo6 O4 98.2(3) . .
O22 Mo6 O4 155.5(2) . .
O18 Mo6 O4 86.6(2) . .
O23 Mo6 O4 83.7(2) . .
O30 Mo6 O21 170.6(3) . .
O22 Mo6 O21 83.2(2) . .
O18 Mo6 O21 80.66(19) . .
O23 Mo6 O21 79.9(2) . .
O4 Mo6 O21 72.83(18) . .
O30 Mo6 Mo10 100.2(2) . .
O22 Mo6 Mo10 47.99(16) . .
O18 Mo6 Mo10 48.42(15) . .
O23 Mo6 Mo10 134.85(18) . .
O4 Mo6 Mo10 134.01(14) . .
O21 Mo6 Mo10 88.45(13) . .
O51 Mo7 O31 106.2(3) . .
O51 Mo7 O7 102.7(3) . .
O31 Mo7 O7 95.0(2) . .
O51 Mo7 O52 96.7(3) . .
O31 Mo7 O52 85.7(2) . .
O7 Mo7 O52 159.6(2) . .
O51 Mo7 O4 96.6(3) . .
O31 Mo7 O4 156.3(2) . .
O7 Mo7 O4 86.1(2) . .
O52 Mo7 O4 85.3(2) . .
O51 Mo7 O21 168.5(2) . .
O31 Mo7 O21 83.7(2) . .
O7 Mo7 O21 81.7(2) . .
O52 Mo7 O21 78.0(2) . .
O4 Mo7 O21 72.98(19) . .
O51 Mo7 Mo8 101.3(2) . .
O31 Mo7 Mo8 47.97(17) . .
O7 Mo7 Mo8 48.71(14) . .
O52 Mo7 Mo8 133.27(18) . .
O4 Mo7 Mo8 133.94(14) . .
O21 Mo7 Mo8 89.56(12) . .
O47 Mo8 O31 105.9(3) . .
O47 Mo8 O7 102.7(3) . .
O31 Mo8 O7 94.7(2) . .
O47 Mo8 O27 97.5(3) . .
O31 Mo8 O27 85.7(2) . .
O7 Mo8 O27 158.8(2) . .
O47 Mo8 O20 98.5(3) . .
O31 Mo8 O20 154.7(2) . .
O7 Mo8 O20 86.4(2) . .
O27 Mo8 O20 84.4(2) . .
O47 Mo8 O9 170.3(2) . .
O31 Mo8 O9 82.5(2) . .
O7 Mo8 O9 81.05(19) . .
O27 Mo8 O9 78.0(2) . .
O20 Mo8 O9 72.70(18) . .
O47 Mo8 Mo7 101.1(2) . .
O31 Mo8 Mo7 47.59(16) . .
O7 Mo8 Mo7 48.77(15) . .
O27 Mo8 Mo7 132.87(17) . .
O20 Mo8 Mo7 133.93(13) . .
O9 Mo8 Mo7 88.09(12) . .
O56 Mo9 O36 105.0(3) . .
O56 Mo9 O5 102.6(3) . .
O36 Mo9 O5 94.7(2) . .
O56 Mo9 O41 96.4(3) . .
O36 Mo9 O41 86.6(2) . .
O5 Mo9 O41 159.8(2) . .
O56 Mo9 O19 98.4(3) . .
O36 Mo9 O19 155.6(2) . .
O5 Mo9 O19 86.9(2) . .
O41 Mo9 O19 83.8(2) . .
O56 Mo9 O2 170.6(3) . .
O36 Mo9 O2 83.5(2) . .
O5 Mo9 O2 80.24(19) . .
O41 Mo9 O2 79.9(2) . .
O19 Mo9 O2 72.69(18) . .
O56 Mo9 Mo11 100.4(2) . .
O36 Mo9 Mo11 47.88(16) . .
O5 Mo9 Mo11 48.49(15) . .
O41 Mo9 Mo11 134.16(17) . .
O19 Mo9 Mo11 134.35(14) . .
O2 Mo9 Mo11 88.28(12) . .
O50 Mo10 O22 105.7(3) . .
O50 Mo10 O18 102.3(3) . .
O22 Mo10 O18 95.3(2) . .
O50 Mo10 O49 96.2(3) . .
O22 Mo10 O49 86.6(2) . .
O18 Mo10 O49 160.1(2) . .
O50 Mo10 O10 97.0(3) . .
O22 Mo10 O10 156.2(2) . .
O18 Mo10 O10 86.3(2) . .
O49 Mo10 O10 84.1(2) . .
O50 Mo10 O1 169.8(3) . .
O22 Mo10 O1 83.2(2) . .
O18 Mo10 O1 81.41(19) . .
O49 Mo10 O1 79.1(2) . .
O10 Mo10 O1 73.61(18) . .
O50 Mo10 Mo6 100.6(2) . .
O22 Mo10 Mo6 48.14(16) . .
O18 Mo10 Mo6 48.95(15) . .
O49 Mo10 Mo6 134.48(19) . .
O10 Mo10 Mo6 134.41(14) . .
O1 Mo10 Mo6 89.03(12) . .
O44 Mo11 O36 104.9(3) . .
O44 Mo11 O5 102.7(3) . .
O36 Mo11 O5 95.0(2) . .
O44 Mo11 O35 96.5(3) . .
O36 Mo11 O35 87.0(2) . .
O5 Mo11 O35 159.4(2) . .
O44 Mo11 O14 97.6(3) . .
O36 Mo11 O14 156.7(2) . .
O5 Mo11 O14 85.9(2) . .
O35 Mo11 O14 84.4(2) . .
O44 Mo11 O13 169.9(3) . .
O36 Mo11 O13 83.7(2) . .
O5 Mo11 O13 81.45(19) . .
O35 Mo11 O13 78.4(2) . .
O14 Mo11 O13 73.37(18) . .
O44 Mo11 Mo9 100.3(2) . .
O36 Mo11 Mo9 47.82(16) . .
O5 Mo11 Mo9 48.84(15) . .
O35 Mo11 Mo9 134.41(17) . .
O14 Mo11 Mo9 133.94(15) . .
O13 Mo11 Mo9 89.34(12) . .
O38 Mo12 O15 104.8(3) . .
O38 Mo12 O11 102.7(3) . .
O15 Mo12 O11 95.2(2) . .
O38 Mo12 O37 96.8(3) . .
O15 Mo12 O37 86.8(2) . .
O11 Mo12 O37 159.1(2) . .
O38 Mo12 O14 99.1(3) . .
O15 Mo12 O14 155.2(2) . .
O11 Mo12 O14 85.8(2) . .
O37 Mo12 O14 83.9(2) . .
O38 Mo12 O13 171.5(3) . .
O15 Mo12 O13 82.3(2) . .
O11 Mo12 O13 80.89(19) . .
O37 Mo12 O13 78.8(2) . .
O14 Mo12 O13 73.35(19) . .
O38 Mo12 Mo3 100.5(2) . .
O15 Mo12 Mo3 48.16(16) . .
O11 Mo12 Mo3 48.67(15) . .
O37 Mo12 Mo3 134.47(17) . .
O14 Mo12 Mo3 133.32(15) . .
O13 Mo12 Mo3 87.71(12) . .
O3 Mn1 O3 180.0 . 2_766
O3 Mn1 O18 94.98(18) . .
O3 Mn1 O18 85.02(18) 2_766 .
O3 Mn1 O18 85.02(18) . 2_766
O3 Mn1 O18 94.98(18) 2_766 2_766
O18 Mn1 O18 180.00(8) . 2_766
O3 Mn1 O7 95.93(18) . .
O3 Mn1 O7 84.07(18) 2_766 .
O18 Mn1 O7 96.02(18) . .
O18 Mn1 O7 83.99(18) 2_766 .
O3 Mn1 O7 84.07(18) . 2_766
O3 Mn1 O7 95.93(18) 2_766 2_766
O18 Mn1 O7 83.98(18) . 2_766
O18 Mn1 O7 96.01(18) 2_766 2_766
O7 Mn1 O7 180.0(2) . 2_766
O5 Mn2 O5 180.0 . 2_677
O5 Mn2 O11 95.89(19) . .
O5 Mn2 O11 84.11(19) 2_677 .
O5 Mn2 O11 84.11(19) . 2_677
O5 Mn2 O11 95.89(19) 2_677 2_677
O11 Mn2 O11 180.0 . 2_677
O5 Mn2 O6 84.55(19) . 2_677
O5 Mn2 O6 95.44(19) 2_677 2_677
O11 Mn2 O6 84.54(18) . 2_677
O11 Mn2 O6 95.46(18) 2_677 2_677
O5 Mn2 O6 95.45(19) . .
O5 Mn2 O6 84.55(19) 2_677 .
O11 Mn2 O6 95.46(18) . .
O11 Mn2 O6 84.54(18) 2_677 .
O6 Mn2 O6 180.0 2_677 .
O2 P1 O13 110.3(3) . .
O2 P1 O28 109.2(3) . .
O13 P1 O28 108.9(3) . .
O2 P1 O17 107.4(3) . .
O13 P1 O17 110.6(3) . .
O28 P1 O17 110.4(3) . .
O9 P2 O34 108.6(3) . .
O9 P2 O1 110.0(3) . .
O34 P2 O1 110.3(3) . .
O9 P2 O21 109.0(3) . .
O34 P2 O21 110.4(3) . .
O1 P2 O21 108.6(3) . .
O33 P6 O27 112.6(3) . .
O33 P6 O24 110.0(3) . .
O27 P6 O24 112.8(3) . .
O33 P6 O43 108.7(3) . .
O27 P6 O43 104.4(3) . .
O24 P6 O43 108.1(4) . .
O35 P8 O37 112.7(3) . .
O35 P8 O53 109.9(4) . .
O37 P8 O53 112.2(4) . .
O35 P8 O57 110.6(4) . .
O37 P8 O57 110.0(4) . .
O53 P8 O57 100.9(4) . .
O25 P3 O63 109.4(5) . .
O25 P3 O29 115.3(3) . .
O63 P3 O29 107.7(4) . .
O25 P3 O60 105.7(4) . .
O63 P3 O60 108.9(6) . .
O29 P3 O60 109.7(4) . .
O58 P7 O45 110.4(4) . .
O58 P7 O49 110.8(4) . .
O45 P7 O49 113.1(3) . .
O58 P7 O55 106.1(4) . .
O45 P7 O55 109.0(4) . .
O49 P7 O55 107.1(4) . .
O61 P5 O52 113.0(5) . .
O61 P5 O23 111.9(4) . .
O52 P5 O23 113.0(3) . .
O61 P5 O59 104.7(5) . .
O52 P5 O59 106.3(4) . .
O23 P5 O59 107.2(4) . .
O26 P4 O41 112.8(3) . .
O26 P4 O39 108.9(3) . .
O41 P4 O39 113.4(4) . .
O26 P4 O54 107.1(4) . .
O41 P4 O54 105.4(4) . .
O39 P4 O54 108.9(3) . .
P2 O1 Mo10 126.6(3) . .
P2 O1 Mo5 125.0(3) . .
Mo10 O1 Mo5 98.98(18) . .
P1 O2 Mo9 126.8(3) . .
P1 O2 Mo4 126.1(3) . .
Mo9 O2 Mo4 99.61(18) . .
Mo5 O3 Mo1 82.09(19) . .
Mo5 O3 Mn1 135.9(2) . .
Mo1 O3 Mn1 134.4(3) . .
Mo6 O4 Mo7 113.9(2) . .
Mo11 O5 Mo9 82.7(2) . .
Mo11 O5 Mn2 135.0(3) . .
Mo9 O5 Mn2 135.1(3) . .
Mo2 O6 Mo4 82.7(2) . .
Mo2 O6 Mn2 133.8(3) . .
Mo4 O6 Mn2 133.8(3) . .
Mo8 O7 Mo7 82.5(2) . .
Mo8 O7 Mn1 134.1(3) . .
Mo7 O7 Mn1 133.9(3) . .
Mo5 O8 Mo1 83.7(2) . .
P2 O9 Mo1 125.8(3) . .
P2 O9 Mo8 126.4(3) . .
Mo1 O9 Mo8 99.35(18) . .
Mo5 O10 Mo10 113.3(2) . .
Mo3 O11 Mo12 82.3(2) . .
Mo3 O11 Mn2 135.2(3) . .
Mo12 O11 Mn2 134.4(3) . .
Mo2 O12 Mo3 114.3(2) . .
P1 O13 Mo11 124.5(3) . .
P1 O13 Mo12 126.7(3) . .
Mo11 O13 Mo12 98.09(18) . .
Mo12 O14 Mo11 114.7(2) . .
Mo12 O15 Mo3 84.0(2) . .
Mo2 O16 Mo4 83.9(2) . .
P1 O17 H17 109.5 . .
Mo10 O18 Mo6 82.6(2) . .
Mo10 O18 Mn1 134.8(3) . .
Mo6 O18 Mn1 134.5(3) . .
Mo9 O19 Mo4 114.5(2) . .
Mo8 O20 Mo1 114.2(2) . .
P2 O21 Mo7 125.8(3) . .
P2 O21 Mo6 126.5(3) . .
Mo7 O21 Mo6 99.64(19) . .
Mo10 O22 Mo6 83.9(2) . .
P5 O23 Mo6 134.7(3) . .
P6 O24 Mo1 135.5(3) . .
P3 O25 Mo2 134.1(3) . .
P4 O26 Mo4 137.0(4) . .
P6 O27 Mo8 138.0(3) . .
P1 O28 Mo3 126.3(3) . .
P1 O28 Mo2 125.8(3) . .
Mo3 O28 Mo2 99.92(18) . .
P3 O29 Mo3 134.8(3) . .
Mo7 O31 Mo8 84.4(2) . .
P6 O33 H33 109.4 . .
P2 O34 H34 109.5 . .
P8 O35 Mo11 136.1(4) . .
Mo9 O36 Mo11 84.3(2) . .
P8 O37 Mo12 136.6(3) . .
P4 O41 Mo9 137.5(4) . .
P6 O43 H43 109.5 . .
P7 O45 Mo5 135.5(4) . .
P7 O49 Mo10 137.1(3) . .
P5 O52 Mo7 136.0(4) . .
P8 O53 H53 109.5 . .
P4 O54 H54 109.5 . .
P7 O55 H55 109.5 . .
P8 O57 H57 109.5 . .
P5 O59 H59 109.5 . .
P3 O60 H60 109.5 . .
C4 C3 C2 120.0 . .
C4 C3 C6 121.8(9) . .
C2 C3 C6 118.2(9) . .
C3 C4 C5 120.0 . .
C3 C4 H4 120.0 . .
C5 C4 H4 120.0 . .
N1 C5 C4 120.0 . .
N1 C5 H5 120.0 . .
C4 C5 H5 120.0 . .
C5 N1 C1 120.0 . .
C5 N1 H1 120.0 . .
C1 N1 H1 120.0 . .
N1 C1 C2 120.0 . .
N1 C1 H1A 120.0 . .
C2 C1 H1A 120.0 . .
C1 C2 C3 120.0 . .
C1 C2 H2 120.0 . .
C3 C2 H2 120.0 . .
N2 C9 C11 120.0 . .
N2 C9 H9 120.0 . .
C11 C9 H9 120.0 . .
C10 N2 C9 120.0 . .
C10 N2 H2A 120.0 . .
C9 N2 H2A 120.0 . .
N2 C10 C12 120.0 . .
N2 C10 H10 120.0 . .
C12 C10 H10 120.0 . .
C13 C12 C10 120.0 . .
C13 C12 H12 120.0 . .
C10 C12 H12 120.0 . .
C12 C13 C11 120.0 . .
C12 C13 C8 122.2(15) . .
C11 C13 C8 117.1(14) . .
N2' C11 C13' 134(2) . .
C13 C11 C9 120.0 . .
C13 C11 H11 120.0 . .
C9 C11 H11 120.0 . .
N2' C11 H11A 113.5 . .
C13' C11 H11A 112.7 . .
C14 N3 C18 120.0 . .
C14 N3 H3 120.0 . .
C18 N3 H3 120.0 . .
N3 C14 C15 120.0 . .
N3 C14 H14 120.0 . .
C15 C14 H14 120.0 . .
C14 C15 C16 120.0 . .
C14 C15 H15 120.0 . .
C16 C15 H15 120.0 . .
C15 C16 C17 120.0 . .
C15 C16 C19 118.4(16) . .
C17 C16 C19 121.5(16) . .
C18 C17 C16 120.0 . .
C18 C17 H17A 120.0 . .
C16 C17 H17A 120.0 . .
C17 C18 N3 120.0 . .
C17 C18 H18 120.0 . .
N3 C18 H18 120.0 . .
C23 C22 N4 120.0 . .
C23 C22 H22 120.0 . .
N4 C22 H22 120.0 . .
C24 C23 C22 120.0 . .
C24 C23 H23 120.0 . .
C22 C23 H23 120.0 . .
C23 C24 C25 120.0 . .
C23 C24 C21 118.8(15) . .
C25 C24 C21 121.1(15) . .
C26 C25 C24 120.0 . .
C26 C25 H25 120.0 . .
C24 C25 H25 120.0 . .
C25 C26 N4 120.0 . .
C25 C26 H26 120.0 . .
N4 C26 H26 120.0 . .
C26 N4 C22 120.0 . .
C26 N4 H4A 120.0 . .
C22 N4 H4A 120.0 . .
C24 C21 C20 113.4(18) . .
C24 C21 H21A 108.9 . .
C20 C21 H21A 108.9 . .
C24 C21 H21B 108.9 . .
C20 C21 H21B 108.9 . .
H21A C21 H21B 107.7 . .
C7' C6 C3 105.3(15) . .
C7 C6 C3 121.3(18) . .
C7 C6 H6AA 107.0 . .
C3 C6 H6AA 107.0 . .
C7 C6 H6AB 107.0 . .
C3 C6 H6AB 107.0 . .
H6AA C6 H6AB 106.7 . .
C7' C6 H6BC 110.0 . .
C3 C6 H6BC 110.1 . .
C7' C6 H6BD 112.1 . .
C3 C6 H6BD 110.8 . .
H6BC C6 H6BD 108.5 . .
C11 N2' C9' 114(2) . .
C11 N2' H2' 122.8 . .
C9' N2' H2' 122.8 . .
C12' C8' C7' 137(2) . .
C12' C8' H8'A 102.8 . .
C7' C8' H8'A 102.8 . .
C12' C8' H8'B 102.8 . .
C7' C8' H8'B 102.8 . .
H8'A C8' H8'B 105.0 . .
C13' C12' C10' 115(3) . .
C13' C12' C8' 125(2) . .
C10' C12' C8' 116(2) . .
N2' C9' C10' 120(3) . .
N2' C9' H9' 119.9 . .
C10' C9' H9' 119.9 . .
C9' C10' C12' 119(3) . .
C9' C10' H10' 120.4 . .
C12' C10' H10' 120.4 . .
C6 C7 C8 125(3) . .
C6 C7 H7A 106.1 . .
C8 C7 H7A 106.1 . .
C6 C7 H7B 106.1 . .
C8 C7 H7B 106.1 . .
H7A C7 H7B 106.3 . .
C7 C8 C13 113(2) . .
C7 C8 H8A 109.0 . .
C13 C8 H8A 109.0 . .
C7 C8 H8B 109.0 . .
C13 C8 H8B 109.0 . .
H8A C8 H8B 107.8 . .
C11 C13' C12' 114(3) . .
C11 C13' H13' 122.9 . .
C12' C13' H13' 122.9 . .
C6 C7' C8' 102(2) . .
C6 C7' H7'A 111.3 . .
C8' C7' H7'A 111.3 . .
C6 C7' H7'B 111.3 . .
C8' C7' H7'B 111.3 . .
H7'A C7' H7'B 109.2 . .
C19 C20 C21 116(2) . .
C19 C20 H20A 108.2 . .
C21 C20 H20A 108.2 . .
C19 C20 H20B 108.2 . .
C21 C20 H20B 108.2 . .
H20A C20 H20B 107.4 . .
C20 C19 C16 113.3(19) . .
C20 C19 H19A 108.9 . .
C16 C19 H19A 108.9 . .
C20 C19 H19B 108.9 . .
C16 C19 H19B 108.9 . .
H19A C19 H19B 107.7 . .
C3AA C5AA C6AA 120.0 . .
C3AA C5AA C7AA 119.2(16) . .
C6AA C5AA C7AA 120.8(16) . .
C1AA C3AA C5AA 120.0 . .
C1AA C3AA H3AA 120.0 . .
C5AA C3AA H3AA 120.0 . .
C3AA C1AA N2AA 120.0 . .
C3AA C1AA H1AA 120.0 . .
N2AA C1AA H1AA 120.0 . .
C4AA N2AA C1AA 120.0 . .
C4AA N2AA H2AA 120.0 . .
C1AA N2AA H2AA 120.0 . .
N2AA C4AA C6AA 120.0 . .
N2AA C4AA H4AA 120.0 . .
C6AA C4AA H4AA 120.0 . .
C4AA C6AA C5AA 120.0 . .
C4AA C6AA H6AC 120.0 . .
C5AA C6AA H6AC 120.0 . .
C7AA C8AA C0AA 116(2) . .
C7AA C8AA H8AA 108.3 . .
C0AA C8AA H8AA 108.3 . .
C7AA C8AA H8AB 108.3 . .
C0AA C8AA H8AB 108.3 . .
H8AA C8AA H8AB 107.4 . .
C8AA C0AA C1A 116(2) . .
C8AA C0AA H0AA 108.4 . .
C1A C0AA H0AA 108.4 . .
C8AA C0AA H0AB 108.4 . .
C1A C0AA H0AB 108.4 . .
H0AA C0AA H0AB 107.4 . .
C5AA C7AA C8AA 115(2) . .
C5AA C7AA H7AA 108.6 . .
C8AA C7AA H7AA 108.6 . .
C5AA C7AA H7AB 108.6 . .
C8AA C7AA H7AB 108.6 . .
H7AA C7AA H7AB 107.6 . .
C9AA C1A C1B 120.0 . .
C9AA C1A C0AA 121.4(15) . .
C1B C1A C0AA 118.6(15) . .
C1A C9AA C0BA 120.0 . .
C1A C9AA H9AA 120.0 . .
C0BA C9AA H9AA 120.0 . .
N1BA C0BA C9AA 120.0 . .
N1BA C0BA H0BA 120.0 . .
C9AA C0BA H0BA 120.0 . .
C1C N1BA C0BA 120.0 . .
C1C N1BA H1BA 120.0 . .
C0BA N1BA H1BA 120.0 . .
N1BA C1C C1B 120.0 . .
N1BA C1C H1C 120.0 . .
C1B C1C H1C 120.0 . .
C1C C1B C1A 120.0 . .
C1C C1B H1B 120.0 . .
C1A C1B H1B 120.0 . .
H1AB O1W H1AC 109.4 . .
C2BA C1BA C2AA 120.0 . .
C2BA C1BA C9BA 119(2) . .
C2AA C1BA C9BA 121(2) . .
C1BA C2BA C27 120.0 . .
C1BA C2BA H2BA 120.0 . .
C27 C2BA H2BA 120.0 . .
N3BA C27 C2BA 120.0 . .
N3BA C27 H27 120.0 . .
C2BA C27 H27 120.0 . .
C27 N3BA C2CA 120.0 . .
C27 N3BA H3BA 120.0 . .
C2CA N3BA H3BA 120.0 . .
C2AA C2CA N3BA 120.0 . .
C2AA C2CA H2CA 120.0 . .
N3BA C2CA H2CA 120.0 . .
C2CA C2AA C1BA 120.0 . .
C2CA C2AA H2AB 120.0 . .
C1BA C2AA H2AB 120.0 . .
C9BA C0CA C1CA 115(3) . .
C9BA C0CA H0CA 108.6 . .
C1CA C0CA H0CA 108.6 . .
C9BA C0CA H0CB 108.6 . .
C1CA C0CA H0CB 108.6 . .
H0CA C0CA H0CB 107.6 . .
C3CA C1CA C0CA 108(3) . .
C3CA C1CA H1CA 110.1 . .
C0CA C1CA H1CA 110.1 . .
C3CA C1CA H1CB 110.1 . .
C0CA C1CA H1CB 110.1 . .
H1CA C1CA H1CB 108.4 . .
C0CA C9BA C1BA 120(4) . .
C0CA C9BA H9BA 107.4 . .
C1BA C9BA H9BA 107.4 . .
C0CA C9BA H9BB 107.4 . .
C1BA C9BA H9BB 107.4 . .
H9BA C9BA H9BB 106.9 . .
C7CA C3CA C4CA 120.0 . .
C7CA C3CA C1CA 116(3) . .
C4CA C3CA C1CA 124(3) . .
C6CA C7CA C3CA 120.0 . .
C6CA C7CA H7CA 120.0 . .
C3CA C7CA H7CA 120.0 . .
N8CA C6CA C7CA 120.0 . .
N8CA C6CA H6CA 120.0 . .
C7CA C6CA H6CA 120.0 . .
C6CA N8CA C5CA 120.0 . .
C6CA N8CA H8CA 120.0 . .
C5CA N8CA H8CA 120.0 . .
N8CA C5CA C4CA 120.0 . .
N8CA C5CA H5CA 120.0 . .
C4CA C5CA H5CA 120.0 . .
C5CA C4CA C3CA 120.0 . .
C5CA C4CA H4CA 120.0 . .
C3CA C4CA H4CA 120.0 . .
C1DA C9CA H9CA 109.3 . .
C1DA C9CA H9CB 114.5 . .
H9CA C9CA H9CB 109.5 . .
C1D C1DA C9CA 131.4(8) . .
C1D C1DA H1DA 104.4 . .
C9CA C1DA H1DA 104.4 . .
C1D C1DA H1DB 104.4 . .
C9CA C1DA H1DB 104.4 . .
H1DA C1DA H1DB 105.6 . .
C1DA C1D C1E 131.7(5) . .
C1DA C1D H1DC 104.3 . .
C1E C1D H1DC 104.3 . .
C1DA C1D H1DD 104.3 . .
C1E C1D H1DD 104.3 . .
H1DC C1D H1DD 105.6 . .
C1D C1E C1F 98.0(7) . .
C1D C1E H1EA 112.2 . .
C1F C1E H1EA 112.2 . .
C1D C1E H1EB 112.2 . .
C1F C1E H1EB 112.2 . .
H1EA C1E H1EB 109.8 . .
C1G C1F C1H 120.0 . .
C1G C1F C1E 130.9(13) . .
C1H C1F C1E 107.7(12) . .
C1F C1G C1I 120.0 . .
C1F C1G H1G 120.0 . .
C1I C1G H1G 120.0 . .
N1K C1I C1G 120.0 . .
N1K C1I H1I 120.0 . .
C1G C1I H1I 120.0 . .
C1I N1K C1J 120.0 . .
C1I N1K H1K 120.0 . .
C1J N1K H1K 120.0 . .
C1H C1J N1K 120.0 . .
C1H C1J H1J 120.0 . .
N1K C1J H1J 120.0 . .
C1J C1H C1F 120.0 . .
C1J C1H H1H 120.0 . .
C1F C1H H1H 120.0 . .

loop_
_geom_bond_atom_site_label_1
_geom_bond_atom_site_label_2
_geom_bond_distance
_geom_bond_site_symmetry_2
Mo1 O42 1.670(6) .
Mo1 O8 1.936(5) .
Mo1 O3 1.965(5) .
Mo1 O24 2.073(5) .
Mo1 O20 2.087(5) .
Mo1 O9 2.280(5) .
Mo1 Mo5 2.5797(9) .
Mo2 O48 1.672(6) .
Mo2 O16 1.935(5) .
Mo2 O6 1.954(5) .
Mo2 O25 2.081(5) .
Mo2 O12 2.089(5) .
Mo2 O28 2.302(5) .
Mo2 Mo4 2.5947(10) .
Mo3 O46 1.663(6) .
Mo3 O15 1.946(5) .
Mo3 O11 1.969(5) .
Mo3 O29 2.065(5) .
Mo3 O12 2.089(5) .
Mo3 O28 2.283(5) .
Mo3 Mo12 2.5983(10) .
Mo4 O32 1.676(6) .
Mo4 O16 1.945(5) .
Mo4 O6 1.972(5) .
Mo4 O26 2.050(5) .
Mo4 O19 2.087(5) .
Mo4 O2 2.298(5) .
Mo5 O40 1.671(6) .
Mo5 O8 1.932(5) .
Mo5 O3 1.963(5) .
Mo5 O45 2.060(6) .
Mo5 O10 2.086(5) .
Mo5 O1 2.293(5) .
Mo6 O30 1.667(5) .
Mo6 O22 1.945(5) .
Mo6 O18 1.974(5) .
Mo6 O23 2.052(5) .
Mo6 O4 2.085(5) .
Mo6 O21 2.305(5) .
Mo6 Mo10 2.5964(10) .
Mo7 O51 1.667(6) .
Mo7 O31 1.923(5) .
Mo7 O7 1.966(5) .
Mo7 O52 2.062(6) .
Mo7 O4 2.100(5) .
Mo7 O21 2.285(5) .
Mo7 Mo8 2.5921(9) .
Mo8 O47 1.670(6) .
Mo8 O31 1.934(6) .
Mo8 O7 1.965(5) .
Mo8 O27 2.061(5) .
Mo8 O20 2.083(5) .
Mo8 O9 2.311(5) .
Mo9 O56 1.671(6) .
Mo9 O36 1.941(5) .
Mo9 O5 1.978(5) .
Mo9 O41 2.044(6) .
Mo9 O19 2.080(5) .
Mo9 O2 2.291(5) .
Mo9 Mo11 2.6060(10) .
Mo10 O50 1.677(5) .
Mo10 O22 1.940(5) .
Mo10 O18 1.958(5) .
Mo10 O49 2.045(6) .
Mo10 O10 2.087(5) .
Mo10 O1 2.292(5) .
Mo11 O44 1.673(6) .
Mo11 O36 1.943(5) .
Mo11 O5 1.967(5) .
Mo11 O35 2.062(6) .
Mo11 O14 2.086(5) .
Mo11 O13 2.316(5) .
Mo12 O38 1.663(6) .
Mo12 O15 1.936(5) .
Mo12 O11 1.980(5) .
Mo12 O37 2.048(5) .
Mo12 O14 2.077(5) .
Mo12 O13 2.324(5) .
Mn1 O3 2.147(5) .
Mn1 O3 2.147(5) 2_766
Mn1 O18 2.172(5) .
Mn1 O18 2.172(5) 2_766
Mn1 O7 2.210(5) .
Mn1 O7 2.210(5) 2_766
Mn2 O5 2.139(5) .
Mn2 O5 2.139(5) 2_677
Mn2 O11 2.161(5) .
Mn2 O11 2.161(5) 2_677
Mn2 O6 2.245(5) 2_677
Mn2 O6 2.245(5) .
P1 O2 1.528(5) .
P1 O13 1.532(5) .
P1 O28 1.535(5) .
P1 O17 1.548(5) .
P2 O9 1.531(5) .
P2 O34 1.533(5) .
P2 O1 1.535(5) .
P2 O21 1.538(5) .
P6 O33 1.503(6) .
P6 O27 1.524(5) .
P6 O24 1.543(6) .
P6 O43 1.563(6) .
P8 O35 1.520(6) .
P8 O37 1.526(6) .
P8 O53 1.527(6) .
P8 O57 1.549(6) .
P3 O25 1.492(6) .
P3 O63 1.497(8) .
P3 O29 1.505(6) .
P3 O60 1.558(7) .
P7 O58 1.512(7) .
P7 O45 1.527(6) .
P7 O49 1.528(6) .
P7 O55 1.555(6) .
P5 O61 1.482(7) .
P5 O52 1.497(7) .
P5 O23 1.536(6) .
P5 O59 1.576(6) .
P4 O26 1.513(6) .
P4 O41 1.516(6) .
P4 O39 1.517(6) .
P4 O54 1.569(6) .
O17 H17 0.8200 .
O33 H33 0.8130 .
O34 H34 0.8200 .
O43 H43 0.8200 .
O53 H53 0.8200 .
O54 H54 0.8200 .
O55 H55 0.8200 .
O57 H57 0.8200 .
O59 H59 0.8200 .
O60 H60 0.8200 .
C3 C4 1.3900 .
C3 C2 1.3900 .
C3 C6 1.568(14) .
C4 C5 1.3900 .
C4 H4 0.9300 .
C5 N1 1.3900 .
C5 H5 0.9300 .
N1 C1 1.3900 .
N1 H1 0.8600 .
C1 C2 1.3900 .
C1 H1A 0.9300 .
C2 H2 0.9300 .
C9 N2 1.3900 .
C9 C11 1.3900 .
C9 H9 0.9300 .
N2 C10 1.3900 .
N2 H2A 0.8600 .
C10 C12 1.3900 .
C10 H10 0.9300 .
C12 C13 1.3900 .
C12 H12 0.9300 .
C13 C11 1.3900 .
C13 C8 1.53(3) .
C11 N2' 1.21(2) .
C11 C13' 1.33(3) .
C11 H11 0.9300 .
C11 H11A 0.9219 .
N3 C14 1.3900 .
N3 C18 1.3900 .
N3 H3 0.8600 .
C14 C15 1.3900 .
C14 H14 0.9300 .
C15 C16 1.3900 .
C15 H15 0.9300 .
C16 C17 1.3900 .
C16 C19 1.497(10) .
C17 C18 1.3900 .
C17 H17A 0.9300 .
C18 H18 0.9300 .
C22 C23 1.3900 .
C22 N4 1.3900 .
C22 H22 0.9300 .
C23 C24 1.3900 .
C23 H23 0.9300 .
C24 C25 1.3900 .
C24 C21 1.496(10) .
C25 C26 1.3900 .
C25 H25 0.9300 .
C26 N4 1.3900 .
C26 H26 0.9300 .
N4 H4A 0.8600 .
C21 C20 1.499(10) .
C21 H21A 0.9700 .
C21 H21B 0.9700 .
C6 C7' 1.450(18) .
C6 C7 1.46(3) .
C6 H6AA 0.9700 .
C6 H6AB 0.9700 .
C6 H6BC 0.9625 .
C6 H6BD 0.9618 .
N2' C9' 1.32(3) .
N2' H2' 0.8600 .
C8' C12' 1.507(18) .
C8' C7' 1.518(18) .
C8' H8'A 0.9700 .
C8' H8'B 0.9700 .
C12' C13' 1.35(4) .
C12' C10' 1.42(4) .
C9' C10' 1.40(4) .
C9' H9' 0.9300 .
C10' H10' 0.9300 .
C7 C8 1.49(4) .
C7 H7A 0.9700 .
C7 H7B 0.9700 .
C8 H8A 0.9700 .
C8 H8B 0.9700 .
C13' H13' 0.9300 .
C7' H7'A 0.9700 .
C7' H7'B 0.9700 .
C20 C19 1.497(10) .
C20 H20A 0.9700 .
C20 H20B 0.9700 .
C19 H19A 0.9700 .
C19 H19B 0.9700 .
C5AA C3AA 1.3900 .
C5AA C6AA 1.3900 .
C5AA C7AA 1.47(3) .
C3AA C1AA 1.3900 .
C3AA H3AA 0.9300 .
C1AA N2AA 1.3900 .
C1AA H1AA 0.9300 .
N2AA C4AA 1.3900 .
N2AA H2AA 0.8600 .
C4AA C6AA 1.3900 .
C4AA H4AA 0.9300 .
C6AA H6AC 0.9300 .
C8AA C7AA 1.50(3) .
C8AA C0AA 1.51(3) .
C8AA H8AA 0.9700 .
C8AA H8AB 0.9700 .
C0AA C1A 1.54(3) .
C0AA H0AA 0.9700 .
C0AA H0AB 0.9700 .
C7AA H7AA 0.9700 .
C7AA H7AB 0.9700 .
C1A C9AA 1.3900 .
C1A C1B 1.3900 .
C9AA C0BA 1.3900 .
C9AA H9AA 0.9300 .
C0BA N1BA 1.3900 .
C0BA H0BA 0.9300 .
N1BA C1C 1.3900 .
N1BA H1BA 0.8600 .
C1C C1B 1.3900 .
C1C H1C 0.9300 .
C1B H1B 0.9300 .
O1W H1AB 0.8439 .
O1W H1AC 0.8420 .
C1BA C2BA 1.3900 .
C1BA C2AA 1.3900 .
C1BA C9BA 1.44(4) .
C2BA C27 1.3900 .
C2BA H2BA 0.9300 .
C27 N3BA 1.3900 .
C27 H27 0.9300 .
N3BA C2CA 1.3900 .
N3BA H3BA 0.8600 .
C2CA C2AA 1.3900 .
C2CA H2CA 0.9300 .
C2AA H2AB 0.9300 .
C0CA C9BA 1.28(4) .
C0CA C1CA 1.68(5) .
C0CA H0CA 0.9700 .
C0CA H0CB 0.9700 .
C1CA C3CA 1.41(3) .
C1CA H1CA 0.9700 .
C1CA H1CB 0.9700 .
C9BA H9BA 0.9700 .
C9BA H9BB 0.9700 .
C3CA C7CA 1.3900 .
C3CA C4CA 1.3900 .
C7CA C6CA 1.3900 .
C7CA H7CA 0.9300 .
C6CA N8CA 1.3900 .
C6CA H6CA 0.9300 .
N8CA C5CA 1.3900 .
N8CA H8CA 0.8600 .
C5CA C4CA 1.3900 .
C5CA H5CA 0.9300 .
C4CA H4CA 0.9300 .
C9CA C1DA 1.502(8) .
C9CA H9CA 0.9612 .
C9CA H9CB 0.9629 .
C1DA C1D 1.499(3) .
C1DA H1DA 0.9700 .
C1DA H1DB 0.9700 .
C1D C1E 1.499(3) .
C1D H1DC 0.9700 .
C1D H1DD 0.9700 .
C1E C1F 1.499(3) .
C1E H1EA 0.9700 .
C1E H1EB 0.9700 .
C1F C1G 1.3900 .
C1F C1H 1.3900 .
C1G C1I 1.3900 .
C1G H1G 0.9300 .
C1I N1K 1.3900 .
C1I H1I 0.9300 .
N1K C1J 1.3900 .
N1K H1K 0.8600 .
C1J C1H 1.3900 .
C1J H1J 0.9300 .
C1H H1H 0.9300 .
